data_1570011
loop_
_publ_author_name
'Blair, Matthew N.'
'Murray-Williams, Meadhbh'
'Maguire, Calum'
'Brown, Clare L.'
'Cao, Qun'
'Chai, Hongxin'
'Li, Yitong'
'O'Hagan, R\'ois\'in L.'
'Dingwall, Paul'
'Manesiotis, Panagiotis'
'Lyall, Catherine L.'
'Lowe, John P.'
'Hintermair, Ulrich'
'Knipe, Peter C.'
'Muldoon, Mark J.'

_publ_section_title
;
 Enhancing the performance for palladium catalysed tert-butyl
 hydroperoxide-mediated Wacker-type oxidation of alkenes
;
_journal_issue 21
_journal_name_full 'Catalysis Science &amp; Technology'
_journal_page_first 6224
_journal_page_last 6232
_journal_paper_doi 10.1039/D3CY01046E
_journal_volume 13
_journal_year 2023
_chemical_absolute_configuration ad
_chemical_compound_source synthesis
_chemical_formula_moiety 'C17 H13 F3 N4 O Pd, 2(C2 F6 N O4 S2)'
_chemical_formula_sum 'C21 H13 F15 N6 O9 Pd S4'
_chemical_formula_weight 1013.01
_chemical_melting_point ?
_chemical_name_common 'meta-CF3 Pd(II) catalyst bistriflimide'
_chemical_name_systematic
'2-(5-(trifluoromethyl)pyridin-2-yl)benzo[d]oxazole palladium(II)bis(bistriflimide)bis(acetonitrile)'
_chemical_properties_physical Moisture-sensitive
_space_group_IT_number 9
_space_group_name_Hall 'I -2ya'
_space_group_name_H-M_alt 'I 1 a 1'
_symmetry_cell_setting monoclinic
_symmetry_space_group_name_Hall 'I -2ya'
_symmetry_space_group_name_H-M 'I 1 a 1'
_atom_sites_solution_hydrogens difmap
_atom_sites_solution_primary other
_audit_creation_date 2021-04-14
_audit_creation_method CRYSTALS_ver_14.61_build_6999
_audit_update_record
;
2021-07-07 deposited with the CCDC.	2023-09-27 downloaded from the CCDC.
;
_cell_angle_alpha 90
_cell_angle_beta 95.848(3)
_cell_angle_gamma 90
_cell_formula_units_Z 4
_cell_length_a 14.056499(14)
_cell_length_b 14.319201(14)
_cell_length_c 17.205900(17)
_cell_measurement_reflns_used 41628
_cell_measurement_temperature 100
_cell_measurement_theta_max 29
_cell_measurement_theta_min 4
_cell_volume 3445.143(19)
_computing_cell_refinement
; 
 CrysAlisPro (Rigaku Oxford Diffraction, 2017) 
;
_computing_data_collection 'SuperNova, (Oxford Diffraction, 2010)'
_computing_data_reduction
; 
 CrysAlisPro (Rigaku Oxford Diffraction, 2017) 
;
_computing_molecular_graphics 'CAMERON (Watkin et al., 1996)'
_computing_publication_material 'CRYSTALS (Betteridge et al., 2003)'
_computing_structure_refinement 'CRYSTALS (Betteridge et al., 2003)'
_computing_structure_solution 'USER DEFINED STRUCTURE SOLUTION'
_diffrn_ambient_pressure 100
_diffrn_ambient_temperature 100
_diffrn_measured_fraction_theta_full 0.995
_diffrn_measured_fraction_theta_max 0.949
_diffrn_measurement_device Area
_diffrn_measurement_device_type 'Oxford Diffraction SuperNova'
_diffrn_measurement_method \w
_diffrn_radiation_monochromator 'focussing mirrors'
_diffrn_radiation_type 'Mo K\a'
_diffrn_radiation_wavelength 0.71073
_diffrn_reflns_av_R_equivalents 0.000
_diffrn_reflns_av_unetI/netI 0.061
_diffrn_reflns_limit_h_max 18
_diffrn_reflns_limit_h_min -19
_diffrn_reflns_limit_k_max 19
_diffrn_reflns_limit_k_min -19
_diffrn_reflns_limit_l_max 23
_diffrn_reflns_limit_l_min -23
_diffrn_reflns_number 67479
_diffrn_reflns_theta_full 26.280
_diffrn_reflns_theta_max 29.528
_diffrn_reflns_theta_min 3.350
_diffrn_standards_number 0
_exptl_absorpt_coefficient_mu 0.920
_exptl_absorpt_correction_T_max 0.83
_exptl_absorpt_correction_T_min 0.72
_exptl_absorpt_correction_type multi-scan
_exptl_absorpt_process_details
; 
 CrysAlisPro (Rigaku Oxford Diffraction, 2017) 
;
_exptl_crystal_colour clear_dark_orange
_exptl_crystal_density_diffrn 1.953
_exptl_crystal_density_meas ?
_exptl_crystal_density_method 'not measured'
_exptl_crystal_description blocks
_exptl_crystal_F_000 1992
_exptl_crystal_recrystallization_method
'Re-crystallisation from solvent: acetonitrile, diethyl ether, pentafluoropyridine'
_exptl_crystal_size_max 0.300
_exptl_crystal_size_mid 0.200
_exptl_crystal_size_min 0.200
_refine_diff_density_max 2.68
_refine_diff_density_min -2.22
_refine_ls_abs_structure_details
; 
 Parsons, Flack & Wagner (2013), 
 4157 Friedel Pairs 
;
_refine_ls_abs_structure_Flack 0.074(7)
_refine_ls_extinction_method None
_refine_ls_goodness_of_fit_ref 1.0254
_refine_ls_hydrogen_treatment constr
_refine_ls_matrix_type full
_refine_ls_number_parameters 505
_refine_ls_number_reflns 8852
_refine_ls_number_restraints 114
_refine_ls_R_factor_all 0.0561
_refine_ls_R_factor_gt 0.0543
_refine_ls_shift/su_max 0.0014762
_refine_ls_shift/su_mean 0.0002339
_refine_ls_structure_factor_coef Fsqd
_refine_ls_weighting_details
;
 Method= Modified Sheldrick 
 w=1/[\s^2^(F^2^) + ( 0.05P)^2^ +34.38P] 
 ,where P=(max(Fo^2^,0) + 2Fc^2^)/3 
;
_refine_ls_weighting_scheme calc
_refine_ls_wR_factor_all 0.1320
_refine_ls_wR_factor_gt 0.1304
_refine_ls_wR_factor_ref 0.1320
_reflns_limit_h_max 18
_reflns_limit_h_min -19
_reflns_limit_k_max 19
_reflns_limit_k_min 0
_reflns_limit_l_max 23
_reflns_limit_l_min -23
_reflns_number_gt 8549
_reflns_number_total 8852
_reflns_threshold_expression I>2.0\s(I)
_oxford_diffrn_Wilson_B_factor 1.99
_oxford_diffrn_Wilson_scale 0.06
_oxford_refine_ls_r_factor_ref 0.0561
_oxford_refine_ls_scale 1.550(7)
_oxford_reflns_number_all 8852
_oxford_structure_analysis_title 'Mo_2\clare_003_mo_2.cif_od At 20:52 on 13/ 4'
_cod_data_source_file d3cy01046e2.cif
_cod_data_source_block global
_cod_depositor_comments
;
The following automatic conversions were performed:

data item '_chemical_melting_point' value 'not measured' was changed
to '?' -- the value is undefined or not given.

data item '_exptl_crystal_density_meas' value 'not measured' was
changed to '?' -- the value is perceived as not measured.

Automatic conversion script
Id: cif_fix_values 8170 2020-07-09 18:12:32Z antanas 

 Adding full bibliography for 1570011.cif.
;
_cod_original_cell_volume 3445.143(17)
_cod_original_sg_symbol_H-M 'I a '
_cod_database_code 1570011
_oxford_refine_reflns_threshold_expression_ref I>-3.0\s(I)
_oxford_hooft_y 0.100(9)
_oxford_bijvoet_difference 0.074(7)

loop_
_symmetry_equiv_pos_as_xyz
x,y,z
x+1/2,y+1/2,z+1/2
x+1/2,-y,z
x+1,-y+1/2,z+1/2

loop_
_atom_site_label
_atom_site_type_symbol
_atom_site_fract_x
_atom_site_fract_y
_atom_site_fract_z
_atom_site_U_iso_or_equiv
_atom_site_occupancy
_atom_site_adp_type
_atom_site_refinement_flags_posn
_atom_site_refinement_flags_adp
_atom_site_refinement_flags_occupancy
_atom_site_disorder_assembly
_atom_site_disorder_group
_atom_site_attached_hydrogens
Pd1 Pd 0.33460(6) 0.29718(2) 0.33845(5) 0.0206 1.0000 Uani . . . . . .
S2 S 0.41942(12) 0.23552(12) 0.11526(10) 0.0274 1.0000 Uani . . . . . .
S3 S 0.23353(13) 0.25094(12) 0.04242(10) 0.0284 1.0000 Uani . . . . . .
S4 S 0.74236(13) 0.31765(13) 0.88386(10) 0.0293 1.0000 Uani . . . . . .
S5 S 0.90002(13) 0.33642(11) 0.79849(10) 0.0273 1.0000 Uani . . . . . .
F14 F 0.8289(4) 0.2377(4) 1.0087(2) 0.0408 1.0000 Uani . . . . . .
N7 N 0.4194(4) 0.1954(4) 0.3816(3) 0.0225 1.0000 Uani . . . . . .
F13 F 0.8651(4) 0.3810(4) 0.9969(3) 0.0575 1.0000 Uani . . . . . .
F11 F 0.6638(3) 0.3697(3) 0.5328(2) 0.0402 1.0000 Uani . . . . . .
F1 F 0.6670(3) 0.5177(3) 0.5571(2) 0.0451 1.0000 Uani . . . . . .
F2 F 0.8355(4) 0.2384(3) 0.6765(3) 0.0462 1.0000 Uani . . . . . .
F3 F 0.2698(4) 0.4222(3) 0.0928(3) 0.0537 1.0000 Uani . . . . . .
F4 F 0.9073(5) 0.3675(4) 0.6512(3) 0.0626 1.0000 Uani . . . . . .
N5 N 0.2556(4) 0.4055(4) 0.2967(3) 0.0283 1.0000 Uani D . . . . .
F6 F 0.3491(3) 0.0823(3) 0.1680(3) 0.0490 1.0000 Uani . . . . . .
F7 F 0.7642(4) 0.3692(4) 0.6878(3) 0.0603 1.0000 Uani . . . . . .
F8 F 0.2613(4) 0.4066(3) -0.0319(3) 0.0562 1.0000 Uani . . . . . .
F9 F 0.7340(3) 0.4645(3) 0.4592(3) 0.0456 1.0000 Uani . . . . . .
O10 O 0.9063(4) 0.4329(4) 0.8149(3) 0.0471 1.0000 Uani . . . . . .
O11 O 0.3956(4) 0.2851(3) 0.1817(3) 0.0384 1.0000 Uani . . . . . .
F12 F 0.4950(4) 0.1073(4) 0.2090(3) 0.0721 1.0000 Uani . . . . . .
C29 C 0.1962(4) 0.1406(4) 0.2728(3) 0.0190 1.0000 Uani . . . . . .
N14 N 0.2412(4) 0.1997(3) 0.2984(3) 0.0207 1.0000 Uani . . . . . .
N15 N 0.8267(4) 0.2768(3) 0.8426(4) 0.0251 1.0000 Uani . . . . . .
O17 O 0.6690(4) 0.2507(5) 0.8836(3) 0.0546 1.0000 Uani . . . . . .
F17 F 0.7283(4) 0.3451(4) 1.0320(3) 0.0599 1.0000 Uani . . . . . .
O18 O 0.5128(4) 0.2558(4) 0.0877(3) 0.0459 1.0000 Uani . . . . . .
O19 O 0.2557(4) 0.5608(3) 0.2872(3) 0.0433 1.0000 Uani D . . . . .
N20 N 0.4250(4) 0.4012(4) 0.3787(3) 0.0275 1.0000 Uani D . . . . .
F21 F 0.1338(4) 0.4000(4) 0.0260(3) 0.0696 1.0000 Uani . . . . . .
F22 F 0.4607(5) 0.0595(3) 0.0940(3) 0.0739 1.0000 Uani . . . . . .
O23 O 0.1950(4) 0.2285(3) 0.1121(3) 0.0392 1.0000 Uani . . . . . .
O24 O 0.1901(5) 0.2161(4) -0.0306(3) 0.0548 1.0000 Uani . . . . . .
C28 C 0.4298(6) 0.1127(5) 0.1457(4) 0.0353 1.0000 Uani . . . . . .
C1 C 0.3056(6) 0.4864(4) 0.3136(5) 0.0406 1.0000 Uani D . . . . .
O1 O 0.7174(5) 0.4128(5) 0.8663(3) 0.0578 1.0000 Uani . . . . . .
C27 C 0.5160(5) 0.0577(4) 0.4491(5) 0.0317 1.0000 Uani . . . . . .
C26 C 0.5651(5) 0.4671(4) 0.4481(4) 0.0294 1.0000 Uani D . . . . .
C25 C 0.6550(5) 0.4547(5) 0.4971(4) 0.0333 1.0000 Uani . . . . . .
C24 C 0.0983(5) 0.3784(5) 0.2263(3) 0.0311 1.0000 Uani D . . . . .
C23 C 0.4630(5) 0.1352(4) 0.4114(4) 0.0262 1.0000 Uani . . . . . .
C16 C 0.8473(6) 0.3274(5) 0.6980(4) 0.0361 1.0000 Uani . . . . . .
C22 C 0.1394(5) 0.0647(5) 0.2390(4) 0.0284 1.0000 Uani . . . . . .
C21 C 0.1708(5) 0.4302(5) 0.2567(4) 0.0304 1.0000 Uani D . . . . .
C20 C 0.5115(4) 0.3904(4) 0.4236(3) 0.0259 1.0000 Uani D . . . . .
C11 C 0.1725(6) 0.5276(5) 0.2513(5) 0.0432 1.0000 Uani D . . . . .
N12 N 0.3464(4) 0.2316(4) 0.0407(3) 0.0329 1.0000 Uani . . . . . .
C13 C 0.7946(5) 0.3210(6) 0.9871(4) 0.0355 1.0000 Uani . . . . . .
C14 C 0.4478(6) 0.5671(5) 0.3805(5) 0.0424 1.0000 Uani D . . . . .
C15 C 0.3944(5) 0.4875(5) 0.3585(4) 0.0331 1.0000 Uani D . . . . .
O16 O 0.9868(4) 0.2847(5) 0.8002(4) 0.0497 1.0000 Uani . . . . . .
C17 C 0.5348(5) 0.5569(5) 0.4265(4) 0.0391 1.0000 Uani D . . . . .
C18 C 0.0168(6) 0.4265(5) 0.1848(5) 0.0388 1.0000 Uani D . . . . .
C19 C 0.0973(5) 0.5757(5) 0.2159(5) 0.0425 1.0000 Uani D . . . . .
C110 C 0.0190(6) 0.5247(5) 0.1852(5) 0.0445 1.0000 Uani D . . . . .
C111 C 0.2225(5) 0.3760(5) 0.0294(4) 0.0335 1.0000 Uani . . . . . .
H271 H 0.5407 0.0743 0.5017 0.0480 1.0000 Uiso R . . . . .
H273 H 0.4734 0.0052 0.4505 0.0483 1.0000 Uiso R . . . . .
H272 H 0.5675 0.0424 0.4194 0.0481 1.0000 Uiso R . . . . .
H241 H 0.0988 0.3136 0.2312 0.0361 1.0000 Uiso R . . . . .
H222 H 0.0912 0.0516 0.2727 0.0421 1.0000 Uiso R . . . . .
H221 H 0.1786 0.0117 0.2350 0.0424 1.0000 Uiso R . . . . .
H223 H 0.1105 0.0820 0.1880 0.0422 1.0000 Uiso R . . . . .
H201 H 0.5334 0.3317 0.4379 0.0320 1.0000 Uiso R . . . . .
H141 H 0.4250 0.6250 0.3643 0.0565 1.0000 Uiso R . . . . .
H171 H 0.5727 0.6076 0.4432 0.0471 1.0000 Uiso R . . . . .
H181 H -0.0333 0.3924 0.1575 0.0530 1.0000 Uiso R . . . . .
H191 H 0.0986 0.6403 0.2116 0.0506 1.0000 Uiso R . . . . .
H1101 H -0.0362 0.5569 0.1624 0.0595 1.0000 Uiso R . . . . .

loop_
_atom_site_aniso_label
_atom_site_aniso_U_11
_atom_site_aniso_U_22
_atom_site_aniso_U_33
_atom_site_aniso_U_23
_atom_site_aniso_U_13
_atom_site_aniso_U_12
Pd1 0.03217(19) 0.01121(14) 0.01899(16) -0.00047(17) 0.00595(12) 0.00082(18)
S2 0.0281(7) 0.0262(8) 0.0276(7) 0.0074(6) 0.0014(5) 0.0037(6)
S3 0.0290(7) 0.0300(8) 0.0255(7) 0.0095(6) -0.0012(5) -0.0001(6)
S4 0.0275(7) 0.0349(8) 0.0252(7) 0.0024(6) 0.0016(6) 0.0025(6)
S5 0.0338(7) 0.0230(7) 0.0254(7) 0.0029(5) 0.0048(6) -0.0030(6)
F14 0.054(3) 0.037(2) 0.030(2) 0.0102(18) -0.0029(18) 0.003(2)
N7 0.026(3) 0.022(3) 0.021(3) -0.0010(19) 0.008(2) -0.002(2)
F13 0.073(3) 0.051(3) 0.045(3) -0.004(2) -0.010(2) -0.028(3)
F11 0.045(2) 0.0313(19) 0.042(2) -0.0020(17) -0.0060(17) -0.0016(17)
F1 0.058(3) 0.034(2) 0.043(2) -0.0143(17) 0.0003(19) -0.0020(19)
F2 0.079(3) 0.023(2) 0.036(2) -0.0071(18) -0.001(2) -0.002(2)
F3 0.081(3) 0.025(2) 0.056(3) 0.0126(19) 0.013(2) 0.012(2)
F4 0.116(5) 0.052(3) 0.022(2) 0.0029(19) 0.019(2) -0.021(3)
N5 0.041(3) 0.022(2) 0.023(2) 0.007(2) 0.008(2) 0.011(2)
F6 0.061(3) 0.0252(19) 0.067(3) 0.0140(19) 0.036(2) 0.0080(19)
F7 0.083(4) 0.048(3) 0.044(3) -0.000(2) -0.025(3) 0.028(3)
F8 0.078(3) 0.039(2) 0.057(3) 0.022(2) 0.033(3) 0.014(2)
F9 0.033(2) 0.060(3) 0.046(2) 0.003(2) 0.0076(17) -0.0003(19)
O10 0.078(4) 0.026(2) 0.037(3) -0.001(2) 0.007(3) -0.026(3)
O11 0.053(3) 0.031(2) 0.032(2) 0.0030(19) 0.011(2) 0.001(2)
F12 0.072(4) 0.071(4) 0.071(4) 0.039(3) -0.000(3) 0.032(3)
C29 0.019(2) 0.016(3) 0.022(3) 0.002(2) 0.003(2) 0.006(2)
N14 0.024(3) 0.014(3) 0.025(3) 0.0033(18) 0.001(2) 0.0031(18)
N15 0.031(2) 0.0149(17) 0.030(2) 0.004(2) 0.0058(18) 0.002(2)
O17 0.030(3) 0.096(5) 0.038(3) 0.002(3) 0.004(2) -0.017(3)
F17 0.072(3) 0.072(4) 0.038(3) -0.004(2) 0.017(2) 0.020(3)
O18 0.050(3) 0.043(3) 0.048(3) 0.016(2) 0.021(2) 0.014(2)
O19 0.052(3) 0.018(2) 0.058(3) 0.008(2) -0.001(2) 0.004(2)
N20 0.048(3) 0.013(2) 0.024(2) -0.0014(19) 0.015(2) -0.002(2)
F21 0.062(3) 0.073(4) 0.076(4) 0.033(3) 0.021(3) 0.039(3)
F22 0.122(5) 0.026(2) 0.087(4) 0.021(2) 0.073(4) 0.028(3)
O23 0.046(3) 0.032(2) 0.042(3) 0.011(2) 0.013(2) 0.000(2)
O24 0.067(4) 0.062(4) 0.035(3) 0.009(3) 0.002(2) -0.022(3)
C28 0.041(4) 0.033(4) 0.033(3) 0.011(3) 0.013(3) 0.013(3)
C1 0.065(4) 0.010(2) 0.050(4) 0.011(2) 0.022(3) 0.006(2)
O1 0.072(4) 0.061(4) 0.042(3) 0.012(3) 0.013(3) 0.046(3)
C27 0.029(3) 0.013(3) 0.053(4) -0.001(3) 0.005(3) 0.000(2)
C26 0.036(3) 0.020(2) 0.034(3) -0.002(2) 0.011(2) 0.001(2)
C25 0.037(3) 0.025(3) 0.039(3) 0.010(3) 0.012(3) 0.002(3)
C24 0.041(3) 0.027(3) 0.025(3) 0.002(2) 0.002(2) 0.009(2)
C23 0.033(3) 0.018(3) 0.030(3) -0.004(2) 0.011(2) -0.002(2)
C16 0.068(5) 0.017(3) 0.022(3) 0.000(2) 0.002(3) 0.003(3)
C22 0.033(3) 0.018(3) 0.034(3) -0.005(2) 0.002(3) 0.007(2)
C21 0.040(3) 0.028(3) 0.025(2) 0.007(2) 0.007(2) 0.011(2)
C20 0.036(3) 0.021(2) 0.022(2) -0.002(2) 0.009(2) -0.002(2)
C11 0.050(3) 0.032(3) 0.048(3) 0.008(3) 0.005(3) 0.005(3)
N12 0.045(3) 0.024(2) 0.032(3) 0.005(2) 0.014(2) 0.005(2)
C13 0.039(4) 0.039(4) 0.028(3) 0.005(3) 0.002(3) -0.006(3)
C14 0.058(4) 0.021(3) 0.049(4) -0.001(3) 0.009(3) -0.003(3)
C15 0.052(4) 0.020(3) 0.028(3) 0.003(2) 0.006(3) 0.010(2)
O16 0.041(3) 0.066(4) 0.045(3) 0.008(3) 0.013(2) 0.006(3)
C17 0.045(3) 0.026(3) 0.046(3) -0.002(3) 0.003(3) 0.001(3)
C18 0.043(3) 0.031(3) 0.043(3) -0.004(3) 0.005(3) -0.005(3)
C19 0.044(3) 0.031(3) 0.052(4) 0.004(3) 0.000(3) -0.004(3)
C110 0.049(4) 0.035(3) 0.050(4) 0.011(3) 0.005(3) 0.010(3)
C111 0.037(3) 0.027(3) 0.037(4) 0.010(3) 0.011(3) 0.017(3)

loop_
_atom_type_symbol
_atom_type_scat_dispersion_real
_atom_type_scat_dispersion_imag
_atom_type_scat_Cromer_Mann_a1
_atom_type_scat_Cromer_Mann_b1
_atom_type_scat_Cromer_Mann_a2
_atom_type_scat_Cromer_Mann_b2
_atom_type_scat_Cromer_Mann_a3
_atom_type_scat_Cromer_Mann_b3
_atom_type_scat_Cromer_Mann_a4
_atom_type_scat_Cromer_Mann_b4
_atom_type_scat_Cromer_Mann_c
_atom_type_scat_source
C 0.0033 0.0016 2.3100 20.8439 1.0200 10.2075 1.5886 0.5687 0.8650 51.6512 0.2156 'International Tables Vol C 4.2.6.8 and 6.1.1.4'
H 0.0000 0.0000 0.4930 10.5109 0.3229 26.1257 0.1402 3.1424 0.0408 57.7998 0.0030 'International Tables Vol C 4.2.6.8 and 6.1.1.4'
O 0.0106 0.0060 3.0485 13.2771 2.2868 5.7011 1.5463 0.3239 0.8670 32.9089 0.2508 'International Tables Vol C 4.2.6.8 and 6.1.1.4'
N 0.0061 0.0033 12.2126 0.0057 3.1322 9.8933 2.0125 28.9975 1.1663 0.5826 -11.5290 'International Tables Vol C 4.2.6.8 and 6.1.1.4'
Pd -0.9988 1.0072 19.3319 0.6987 15.5017 7.9893 5.2954 25.2052 0.6058 76.8986 5.2659 'International Tables Vol C 4.2.6.8 and 6.1.1.4'
F 0.0171 0.0103 3.5392 10.2825 2.6412 4.2944 1.5170 0.2615 1.0243 26.1476 0.2776 'International Tables Vol C 4.2.6.8 and 6.1.1.4'
S 0.1246 0.1234 6.9053 1.4679 5.2034 22.2151 1.4379 0.2536 1.5863 56.1720 0.8669 'International Tables Vol C 4.2.6.8 and 6.1.1.4'

loop_
_geom_angle_atom_site_label_1
_geom_angle_site_symmetry_1
_geom_angle_atom_site_label_2
_geom_angle_site_symmetry_2
_geom_angle_atom_site_label_3
_geom_angle_site_symmetry_3
_geom_angle
_geom_angle_publ_flag
N7 . Pd1 . N5 . 176.4(3) yes
N7 . Pd1 . N14 . 87.96(16) yes
N5 . Pd1 . N14 . 95.6(2) yes
N7 . Pd1 . N20 . 94.6(2) yes
N5 . Pd1 . N20 . 81.9(2) yes
N14 . Pd1 . N20 . 177.3(2) yes
O11 . S2 . O18 . 117.0(3) yes
O11 . S2 . C28 . 105.6(3) yes
O18 . S2 . C28 . 103.5(3) yes
O11 . S2 . N12 . 119.5(3) yes
O18 . S2 . N12 . 106.0(3) yes
C28 . S2 . N12 . 103.1(3) yes
O23 . S3 . O24 . 120.2(3) yes
O23 . S3 . N12 . 116.2(3) yes
O24 . S3 . N12 . 104.9(4) yes
O23 . S3 . C111 . 107.3(3) yes
O24 . S3 . C111 . 102.3(4) yes
N12 . S3 . C111 . 103.9(3) yes
N15 . S4 . O17 . 109.5(4) yes
N15 . S4 . O1 . 116.3(3) yes
O17 . S4 . O1 . 118.9(4) yes
N15 . S4 . C13 . 101.6(4) yes
O17 . S4 . C13 . 103.9(3) yes
O1 . S4 . C13 . 104.0(4) yes
O10 . S5 . N15 . 117.4(3) yes
O10 . S5 . C16 . 105.7(3) yes
N15 . S5 . C16 . 101.2(4) yes
O10 . S5 . O16 . 118.0(4) yes
N15 . S5 . O16 . 107.8(3) yes
C16 . S5 . O16 . 104.4(4) yes
Pd1 . N7 . C23 . 173.9(6) yes
Pd1 . N5 . C1 . 109.0(5) yes
Pd1 . N5 . C21 . 144.0(5) yes
C1 . N5 . C21 . 107.0(6) yes
N14 . C29 . C22 . 179.1(7) yes
Pd1 . N14 . C29 . 173.0(5) yes
S5 . N15 . S4 . 125.2(3) yes
C1 . O19 . C11 . 106.0(6) yes
Pd1 . N20 . C20 . 126.3(4) yes
Pd1 . N20 . C15 . 114.4(5) yes
C20 . N20 . C15 . 119.2(6) yes
S2 . C28 . F12 . 108.2(6) yes
S2 . C28 . F6 . 110.9(5) yes
F12 . C28 . F6 . 106.3(6) yes
S2 . C28 . F22 . 113.3(5) yes
F12 . C28 . F22 . 106.0(7) yes
F6 . C28 . F22 . 111.8(7) yes
N5 . C1 . O19 . 111.3(7) yes
N5 . C1 . C15 . 122.4(6) yes
O19 . C1 . C15 . 126.2(7) yes
C23 . C27 . H271 . 110.4 no
C23 . C27 . H273 . 108.4 no
H271 . C27 . H273 . 109.5 no
C23 . C27 . H272 . 108.6 no
H271 . C27 . H272 . 109.8 no
H273 . C27 . H272 . 110.1 no
C25 . C26 . C20 . 119.7(6) yes
C25 . C26 . C17 . 119.4(6) yes
C20 . C26 . C17 . 120.8(6) yes
C26 . C25 . F1 . 112.8(6) yes
C26 . C25 . F11 . 113.8(6) yes
F1 . C25 . F11 . 104.4(5) yes
C26 . C25 . F9 . 114.5(6) yes
F1 . C25 . F9 . 104.5(6) yes
F11 . C25 . F9 . 105.7(5) yes
C21 . C24 . C18 . 117.6(6) yes
C21 . C24 . H241 . 121.6 no
C18 . C24 . H241 . 120.8 no
C27 . C23 . N7 . 178.6(7) yes
S5 . C16 . F4 . 108.5(5) yes
S5 . C16 . F2 . 111.0(5) yes
F4 . C16 . F2 . 107.9(6) yes
S5 . C16 . F7 . 111.6(5) yes
F4 . C16 . F7 . 109.2(6) yes
F2 . C16 . F7 . 108.5(7) yes
C29 . C22 . H222 . 107.6 no
C29 . C22 . H221 . 109.5 no
H222 . C22 . H221 . 109.9 no
C29 . C22 . H223 . 109.9 no
H222 . C22 . H223 . 110.2 no
H221 . C22 . H223 . 109.6 no
N5 . C21 . C24 . 130.8(6) yes
N5 . C21 . C11 . 105.8(7) yes
C24 . C21 . C11 . 123.4(6) yes
N20 . C20 . C26 . 120.4(6) yes
N20 . C20 . H201 . 120.2 no
C26 . C20 . H201 . 119.4 no
C21 . C11 . O19 . 109.9(6) yes
C21 . C11 . C19 . 121.4(8) yes
O19 . C11 . C19 . 128.7(7) yes
S3 . N12 . S2 . 123.0(3) yes
S4 . C13 . F14 . 110.0(5) yes
S4 . C13 . F17 . 109.5(5) yes
F14 . C13 . F17 . 109.3(6) yes
S4 . C13 . F13 . 111.2(5) yes
F14 . C13 . F13 . 107.9(6) yes
F17 . C13 . F13 . 108.9(7) yes
C15 . C14 . C17 . 119.0(7) yes
C15 . C14 . H141 . 119.5 no
C17 . C14 . H141 . 121.5 no
C1 . C15 . C14 . 125.7(7) yes
C1 . C15 . N20 . 112.2(7) yes
C14 . C15 . N20 . 122.1(7) yes
C14 . C17 . C26 . 118.3(7) yes
C14 . C17 . H171 . 122.4 no
C26 . C17 . H171 . 119.2 no
C24 . C18 . C110 . 117.0(7) yes
C24 . C18 . H181 . 120.6 no
C110 . C18 . H181 . 122.4 no
C11 . C19 . C110 . 117.3(7) yes
C11 . C19 . H191 . 121.5 no
C110 . C19 . H191 . 121.2 no
C18 . C110 . C19 . 123.2(7) yes
C18 . C110 . H1101 . 117.8 no
C19 . C110 . H1101 . 119.0 no
S3 . C111 . F3 . 110.3(4) yes
S3 . C111 . F8 . 113.2(5) yes
F3 . C111 . F8 . 105.6(6) yes
S3 . C111 . F21 . 109.8(6) yes
F3 . C111 . F21 . 107.0(6) yes
F8 . C111 . F21 . 110.8(6) yes

loop_
_geom_bond_atom_site_label_1
_geom_bond_site_symmetry_1
_geom_bond_atom_site_label_2
_geom_bond_site_symmetry_2
_geom_bond_distance
_geom_bond_publ_flag
Pd1 . N7 . 1.979(6) yes
Pd1 . N5 . 1.999(6) yes
Pd1 . N14 . 1.990(5) yes
Pd1 . N20 . 2.033(6) yes
S2 . O11 . 1.415(5) yes
S2 . O18 . 1.469(5) yes
S2 . C28 . 1.836(8) yes
S2 . N12 . 1.559(6) yes
S3 . O23 . 1.402(5) yes
S3 . O24 . 1.429(6) yes
S3 . N12 . 1.614(6) yes
S3 . C111 . 1.810(7) yes
S4 . N15 . 1.557(6) yes
S4 . O17 . 1.407(6) yes
S4 . O1 . 1.431(6) yes
S4 . C13 . 1.852(7) yes
S5 . O10 . 1.411(5) yes
S5 . N15 . 1.589(6) yes
S5 . C16 . 1.815(7) yes
S5 . O16 . 1.424(6) yes
F14 . C13 . 1.325(9) yes
N7 . C23 . 1.147(9) yes
F13 . C13 . 1.309(9) yes
F11 . C25 . 1.363(7) yes
F1 . C25 . 1.370(8) yes
F2 . C16 . 1.333(8) yes
F3 . C111 . 1.386(9) yes
F4 . C16 . 1.352(9) yes
N5 . C1 . 1.371(10) yes
N5 . C21 . 1.361(8) yes
F6 . C28 . 1.309(9) yes
F7 . C16 . 1.308(9) yes
F8 . C111 . 1.310(8) yes
F9 . C25 . 1.351(8) yes
F12 . C28 . 1.354(9) yes
C29 . N14 . 1.121(8) yes
C29 . C22 . 1.435(9) yes
F17 . C13 . 1.316(9) yes
O19 . C1 . 1.330(8) yes
O19 . C11 . 1.353(10) yes
N20 . C20 . 1.382(9) yes
N20 . C15 . 1.342(8) yes
F21 . C111 . 1.289(8) yes
F22 . C28 . 1.280(9) yes
C1 . C15 . 1.399(11) yes
C27 . C23 . 1.453(9) yes
C27 . H271 . 0.965 no
C27 . H273 . 0.963 no
C27 . H272 . 0.953 no
C26 . C25 . 1.456(10) yes
C26 . C20 . 1.373(8) yes
C26 . C17 . 1.393(9) yes
C24 . C21 . 1.323(10) yes
C24 . C18 . 1.460(10) yes
C24 . H241 . 0.932 no
C22 . H222 . 0.954 no
C22 . H221 . 0.945 no
C22 . H223 . 0.961 no
C21 . C11 . 1.398(10) yes
C20 . H201 . 0.921 no
C11 . C19 . 1.353(10) yes
C14 . C15 . 1.396(10) yes
C14 . C17 . 1.396(11) yes
C14 . H141 . 0.921 no
C17 . H171 . 0.928 no
C18 . C110 . 1.406(10) yes
C18 . H181 . 0.943 no
C19 . C110 . 1.381(11) yes
C19 . H191 . 0.928 no
C110 . H1101 . 0.953 no

loop_
_geom_hbond_atom_site_label_D
_geom_hbond_site_symmetry_D
_geom_hbond_atom_site_label_H
_geom_hbond_site_symmetry_H
_geom_hbond_atom_site_label_A
_geom_hbond_site_symmetry_A
_geom_hbond_angle_DHA
_geom_hbond_distance_DH
_geom_hbond_distance_HA
_geom_hbond_distance_DA
_geom_hbond_publ_flag
C27 . H272 . O1 4_454 150 0.95 2.47 3.323(10) yes
C24 . H241 . O16 4_354 127 0.93 2.50 3.153(10) yes
C20 . H201 . O17 4_454 125 0.92 2.50 3.126(10) yes
C14 . H141 . N15 2_454 165 0.92 2.58 3.480(10) yes
C17 . H171 . O24 2_555 167 0.93 2.28 3.191(10) yes
C110 . H1101 . O11 3_465 134 0.95 2.49 3.226(10) yes
